data_7242494
loop_
_publ_author_name
'Mondal, Ipsita'
'Frontera, Antonio'
'Chattopadhyay, Shouvik'

_publ_section_title
;
 On the importance of RH3C&#x22EF;N tetrel bonding interactions in the
 solid state of a dinuclear zinc complex with a tetradentate Schiff base
 ligand
;
_journal_issue 18
_journal_name_full CrystEngComm
_journal_page_first 3391
_journal_page_last 3397
_journal_paper_doi 10.1039/D0CE01864C
_journal_volume 23
_journal_year 2021
_chemical_formula_moiety 'C18 H31 N11 O5 S2 Zn2'
_chemical_formula_sum 'C18 H31 N11 O5 S2 Zn2'
_chemical_formula_weight 676.44
_space_group_crystal_system triclinic
_space_group_IT_number 2
_space_group_name_Hall '-P 1'
_space_group_name_H-M_alt 'P -1'
_atom_sites_solution_hydrogens geom
_audit_creation_method SHELXL-2018/3
_audit_update_record
;
2020-12-20 deposited with the CCDC.	2021-03-22 downloaded from the CCDC.
;
_cell_angle_alpha 80.589(3)
_cell_angle_beta 77.092(3)
_cell_angle_gamma 64.355(3)
_cell_formula_units_Z 2
_cell_length_a 9.2129(9)
_cell_length_b 9.9156(10)
_cell_length_c 17.7795(18)
_cell_measurement_reflns_used 900
_cell_measurement_temperature 273(2)
_cell_measurement_theta_max 25.131
_cell_measurement_theta_min 2.01
_cell_volume 1423.1(2)
_computing_structure_refinement 'SHELXL-2018/3 (Sheldrick, 2018)'
_computing_structure_solution 'SHELXT 2014/5 (Sheldrick, 2014)'
_diffrn_ambient_temperature 273(2)
_diffrn_measured_fraction_theta_full 0.996
_diffrn_measured_fraction_theta_max 0.996
_diffrn_measurement_device_type 'BRUKER SMART APEX II'
_diffrn_radiation_type MoK\a
_diffrn_radiation_wavelength 0.71073
_diffrn_reflns_av_R_equivalents 0.0409
_diffrn_reflns_av_unetI/netI 0.0226
_diffrn_reflns_Laue_measured_fraction_full 0.996
_diffrn_reflns_Laue_measured_fraction_max 0.996
_diffrn_reflns_limit_h_max 10
_diffrn_reflns_limit_h_min -11
_diffrn_reflns_limit_k_max 11
_diffrn_reflns_limit_k_min -11
_diffrn_reflns_limit_l_max 21
_diffrn_reflns_limit_l_min -21
_diffrn_reflns_number 39040
_diffrn_reflns_point_group_measured_fraction_full 0.996
_diffrn_reflns_point_group_measured_fraction_max 0.996
_diffrn_reflns_theta_full 25.131
_diffrn_reflns_theta_max 25.131
_diffrn_reflns_theta_min 2.357
_exptl_absorpt_coefficient_mu 1.882
_exptl_absorpt_correction_T_max 0.686
_exptl_absorpt_correction_T_min 0.574
_exptl_absorpt_correction_type multi-scan
_exptl_absorpt_process_details SADABS
_exptl_crystal_colour white
_exptl_crystal_density_diffrn 1.579
_exptl_crystal_description block
_exptl_crystal_F_000 696
_exptl_crystal_size_max 0.3
_exptl_crystal_size_mid 0.3
_exptl_crystal_size_min 0.2
_refine_diff_density_max 0.373
_refine_diff_density_min -0.508
_refine_diff_density_rms 0.061
_refine_ls_extinction_method none
_refine_ls_goodness_of_fit_ref 1.050
_refine_ls_hydrogen_treatment constr
_refine_ls_matrix_type full
_refine_ls_number_parameters 365
_refine_ls_number_reflns 5045
_refine_ls_number_restraints 0
_refine_ls_restrained_S_all 1.050
_refine_ls_R_factor_all 0.0322
_refine_ls_R_factor_gt 0.0280
_refine_ls_shift/su_max 0.001
_refine_ls_shift/su_mean 0.000
_refine_ls_structure_factor_coef Fsqd
_refine_ls_weighting_details 'w=1/[\s^2^(Fo^2^)+(0.0343P)^2^+0.9589P] where P=(Fo^2^+2Fc^2^)/3'
_refine_ls_weighting_scheme calc
_refine_ls_wR_factor_gt 0.0718
_refine_ls_wR_factor_ref 0.0751
_reflns_Friedel_coverage 0.000
_reflns_number_gt 4579
_reflns_number_total 5066
_reflns_threshold_expression 'I > 2\s(I)'
_cod_data_source_file d0ce01864c2.cif
_cod_data_source_block shelx
_cod_depositor_comments 'Adding full bibliography for 7242494.cif.'
_cod_database_code 7242494
_shelx_shelxl_version_number 2018/3
_shelx_space_group_comment
;
The symmetry employed for this shelxl refinement is uniquely defined
by the following loop, which should always be used as a source of
symmetry information in preference to the above space-group names.
They are only intended as comments.
;

loop_
_space_group_symop_operation_xyz
'x, y, z'
'-x, -y, -z'

loop_
_atom_site_label
_atom_site_type_symbol
_atom_site_fract_x
_atom_site_fract_y
_atom_site_fract_z
_atom_site_U_iso_or_equiv
_atom_site_adp_type
_atom_site_occupancy
_atom_site_site_symmetry_order
_atom_site_calc_flag
_atom_site_refinement_flags_posn
_atom_site_refinement_flags_adp
_atom_site_refinement_flags_occupancy
_atom_site_disorder_assembly
_atom_site_disorder_group
N7 N 0.7746(8) 0.7524(6) 0.1049(5) 0.0638(15) Uani 0.599(7) 1 d . . P A 1
N8 N 0.7347(8) 0.8544(8) 0.0601(4) 0.119(3) Uani 0.599(7) 1 d . . P A 1
S1 S 0.3684(2) 0.8725(2) 0.17859(12) 0.0415(5) Uani 0.599(7) 1 d . . P A 1
N7A N 0.8279(11) 0.7491(11) 0.1398(6) 0.063(2) Uani 0.401(7) 1 d . . P A 2
N8A N 0.8596(14) 0.8441(11) 0.1431(6) 0.113(4) Uani 0.401(7) 1 d . . P A 2
S1A S 0.3394(9) 0.8691(7) 0.1661(3) 0.1175(16) Uani 0.401(7) 1 d . . P A 2
C17 C 0.2002(6) 0.9957(4) 0.1284(2) 0.1175(16) Uani 1 1 d . . . . .
H17A H 0.242276 1.035889 0.080034 0.176 Uiso 1 1 calc R U . A 1
H17B H 0.143965 0.939852 0.118999 0.176 Uiso 1 1 calc R U . A 1
H17C H 0.125766 1.076393 0.159796 0.176 Uiso 1 1 calc R U . A 1
C18 C 0.4194(6) 1.0078(5) 0.2012(3) 0.1082(16) Uani 1 1 d . . . . .
H18A H 0.474150 1.043584 0.155345 0.162 Uiso 1 1 calc R U . A 1
H18B H 0.321932 1.089842 0.221930 0.162 Uiso 1 1 calc R U . A 1
H18C H 0.490514 0.965186 0.238955 0.162 Uiso 1 1 calc R U . A 1
Zn1 Zn 0.36755(3) 0.59386(3) 0.30037(2) 0.03219(9) Uani 1 1 d . . . . .
Zn2 Zn 0.73371(3) 0.50216(3) 0.20049(2) 0.04479(10) Uani 1 1 d . . . . .
S2 S 0.47241(8) 0.23580(7) 0.33563(4) 0.04487(16) Uani 1 1 d . . . . .
O4 O 0.52215(19) 0.49756(19) 0.19815(10) 0.0422(4) Uani 1 1 d . . . . .
O3 O 0.4500(2) 0.38123(18) 0.36291(10) 0.0472(4) Uani 1 1 d . . . . .
O2 O 0.2851(2) 0.82100(19) 0.25039(11) 0.0535(5) Uani 1 1 d . . . . .
O1 O 0.2304(3) 0.8397(2) 0.50103(11) 0.0549(5) Uani 1 1 d . . . . .
N2 N 0.1887(2) 0.5695(2) 0.25823(12) 0.0381(4) Uani 1 1 d . . . . .
N6 N 0.8078(5) 0.6487(5) 0.1373(3) 0.0980(11) Uani 1 1 d . . . . .
N11 N 1.0514(4) 0.2717(4) 0.33660(19) 0.0833(9) Uani 1 1 d . . . . .
N1 N 0.1651(2) 0.6730(2) 0.40356(11) 0.0362(4) Uani 1 1 d . . . . .
N3 N 0.5930(2) 0.6032(2) 0.30646(13) 0.0467(5) Uani 1 1 d . . . . .
O5 O 0.7680(2) 0.3768(3) 0.09149(12) 0.0665(6) Uani 1 1 d . . . . .
C10 C 0.4604(4) 0.2986(4) 0.02878(17) 0.0638(8) Uani 1 1 d . . . . .
H10 H 0.448139 0.253225 -0.009799 0.077 Uiso 1 1 calc R U . . .
C14 C 0.9089(4) 0.3133(5) 0.03560(19) 0.0804(11) Uani 1 1 d . . . . .
H14A H 0.996944 0.329485 0.046987 0.121 Uiso 1 1 calc R U . . .
H14B H 0.939072 0.207494 0.036556 0.121 Uiso 1 1 calc R U . . .
H14C H 0.886598 0.359607 -0.014784 0.121 Uiso 1 1 calc R U . . .
C16 C 0.4092(5) 0.1414(4) 0.4213(2) 0.0737(9) Uani 1 1 d . . . . .
H16A H 0.419259 0.046266 0.409544 0.111 Uiso 1 1 calc R U . . .
H16B H 0.476813 0.125680 0.458677 0.111 Uiso 1 1 calc R U . . .
H16C H 0.297350 0.201059 0.441973 0.111 Uiso 1 1 calc R U . . .
C11 C 0.6099(4) 0.2990(4) 0.02935(17) 0.0614(8) Uani 1 1 d . . . . .
H11 H 0.698670 0.253440 -0.008792 0.074 Uiso 1 1 calc R U . . .
C15 C 0.6852(4) 0.1225(3) 0.3237(3) 0.0779(10) Uani 1 1 d . . . . .
H15A H 0.707161 0.027798 0.306323 0.117 Uiso 1 1 calc R U . . .
H15B H 0.742013 0.172106 0.286153 0.117 Uiso 1 1 calc R U . . .
H15C H 0.721661 0.106275 0.372294 0.117 Uiso 1 1 calc R U . . .
C4 C 0.2104(3) 0.6124(3) 0.48128(14) 0.0451(6) Uani 1 1 d . . . . .
H4A H 0.270912 0.504345 0.481743 0.054 Uiso 1 1 calc R U . . .
H4B H 0.111884 0.633690 0.519801 0.054 Uiso 1 1 calc R U . . .
C3 C 0.0796(3) 0.8388(3) 0.40586(15) 0.0429(6) Uani 1 1 d . . . . .
H3A H -0.020838 0.864141 0.443339 0.051 Uiso 1 1 calc R U . . .
H3B H 0.051209 0.883654 0.355520 0.051 Uiso 1 1 calc R U . . .
C2 C 0.1854(3) 0.9007(3) 0.42733(16) 0.0476(6) Uani 1 1 d . . . . .
H2A H 0.283476 0.878835 0.388470 0.057 Uiso 1 1 calc R U . . .
H2B H 0.127464 1.008867 0.427830 0.057 Uiso 1 1 calc R U . . .
C12 C 0.6275(3) 0.3661(3) 0.08587(15) 0.0472(6) Uani 1 1 d . . . . .
N5 N 0.6351(3) 0.7676(3) 0.36997(19) 0.0781(9) Uani 1 1 d . . . . .
C1 C 0.3123(3) 0.6802(3) 0.50161(16) 0.0505(6) Uani 1 1 d . . . . .
H1A H 0.338915 0.639167 0.552629 0.061 Uiso 1 1 calc R U . . .
H1B H 0.413837 0.653176 0.464898 0.061 Uiso 1 1 calc R U . . .
C5 C 0.0529(3) 0.6107(3) 0.39070(15) 0.0476(6) Uani 1 1 d . . . . .
H5A H -0.052149 0.656950 0.423676 0.057 Uiso 1 1 calc R U . . .
H5B H 0.097114 0.503733 0.405113 0.057 Uiso 1 1 calc R U . . .
C8 C 0.3451(3) 0.4348(3) 0.14404(14) 0.0373(5) Uani 1 1 d . . . . .
C9 C 0.3312(4) 0.3648(3) 0.08475(16) 0.0521(7) Uani 1 1 d . . . . .
H9 H 0.231072 0.363858 0.083916 0.062 Uiso 1 1 calc R U . . .
C6 C 0.0290(3) 0.6376(3) 0.30722(16) 0.0502(6) Uani 1 1 d . . . . .
H6A H -0.042141 0.593240 0.300275 0.060 Uiso 1 1 calc R U . . .
H6B H -0.021479 0.744469 0.293071 0.060 Uiso 1 1 calc R U . . .
C13 C 0.4970(3) 0.4348(3) 0.14501(13) 0.0366(5) Uani 1 1 d . . . . .
C7 C 0.1998(3) 0.5049(3) 0.19954(14) 0.0404(5) Uani 1 1 d . . . . .
H7 H 0.104384 0.502783 0.191715 0.048 Uiso 1 1 calc R U . . .
N9 N 0.9210(3) 0.3231(3) 0.23061(16) 0.0627(7) Uani 1 1 d . . . . .
N10 N 0.9831(3) 0.2994(2) 0.28561(15) 0.0494(5) Uani 1 1 d . . . . .
N4 N 0.6146(2) 0.6877(2) 0.33795(13) 0.0438(5) Uani 1 1 d . . . . .

loop_
_atom_site_aniso_label
_atom_site_aniso_U_11
_atom_site_aniso_U_22
_atom_site_aniso_U_33
_atom_site_aniso_U_23
_atom_site_aniso_U_13
_atom_site_aniso_U_12
N7 0.049(3) 0.063(4) 0.066(4) -0.005(3) 0.014(3) -0.022(2)
N8 0.098(5) 0.105(5) 0.116(6) 0.027(4) 0.014(4) -0.035(4)
S1 0.0481(8) 0.0287(6) 0.0291(8) -0.0022(5) 0.0080(6) -0.0056(5)
N7A 0.053(4) 0.085(7) 0.054(5) 0.003(4) -0.013(4) -0.031(4)
N8A 0.155(10) 0.089(6) 0.127(9) -0.007(6) -0.015(7) -0.085(7)
S1A 0.160(3) 0.0678(17) 0.0569(15) -0.0030(12) -0.0155(18) 0.0134(18)
C17 0.160(3) 0.0678(17) 0.0569(15) -0.0030(12) -0.0155(18) 0.0134(18)
C18 0.105(3) 0.071(2) 0.145(4) 0.001(3) 0.007(3) -0.049(2)
Zn1 0.02555(14) 0.03164(14) 0.03997(16) -0.00765(10) -0.00429(10) -0.01126(10)
Zn2 0.02732(15) 0.05264(18) 0.05485(19) -0.01162(14) -0.00285(12) -0.01627(13)
S2 0.0500(4) 0.0342(3) 0.0529(4) -0.0064(3) -0.0156(3) -0.0154(3)
O4 0.0286(8) 0.0566(10) 0.0451(10) -0.0219(8) -0.0011(7) -0.0173(7)
O3 0.0573(11) 0.0303(8) 0.0541(11) -0.0036(7) -0.0191(9) -0.0134(8)
O2 0.0580(11) 0.0377(9) 0.0514(11) -0.0024(8) 0.0045(9) -0.0144(8)
O1 0.0703(13) 0.0474(10) 0.0495(11) -0.0142(8) -0.0131(9) -0.0217(9)
N2 0.0268(9) 0.0430(11) 0.0462(11) -0.0088(9) -0.0058(8) -0.0142(8)
N6 0.080(2) 0.098(3) 0.117(3) 0.020(3) -0.001(2) -0.054(2)
N11 0.088(2) 0.084(2) 0.071(2) 0.0054(16) -0.0298(17) -0.0261(17)
N1 0.0316(9) 0.0352(10) 0.0402(11) -0.0071(8) -0.0017(8) -0.0128(8)
N3 0.0362(11) 0.0519(12) 0.0594(14) -0.0236(11) -0.0018(10) -0.0213(10)
O5 0.0363(10) 0.1057(17) 0.0524(12) -0.0333(11) 0.0048(8) -0.0210(11)
C10 0.084(2) 0.072(2) 0.0465(16) -0.0219(14) -0.0101(15) -0.0366(18)
C14 0.0387(16) 0.118(3) 0.0560(19) -0.0212(19) 0.0059(14) -0.0074(17)
C16 0.095(3) 0.0511(17) 0.075(2) 0.0045(15) -0.0073(19) -0.0371(18)
C11 0.0617(18) 0.0692(19) 0.0460(16) -0.0245(14) 0.0006(13) -0.0180(15)
C15 0.0533(18) 0.0480(17) 0.124(3) -0.0261(18) -0.0065(19) -0.0104(14)
C4 0.0506(15) 0.0414(13) 0.0378(13) -0.0039(10) -0.0013(11) -0.0165(11)
C3 0.0340(12) 0.0377(12) 0.0452(14) -0.0117(10) 0.0009(10) -0.0047(10)
C2 0.0508(15) 0.0350(12) 0.0512(15) -0.0112(11) -0.0025(12) -0.0126(11)
C12 0.0397(13) 0.0542(15) 0.0416(14) -0.0103(11) -0.0056(11) -0.0121(12)
N5 0.0479(14) 0.0845(19) 0.116(2) -0.0584(18) 0.0028(14) -0.0305(14)
C1 0.0556(16) 0.0500(15) 0.0442(15) -0.0056(12) -0.0139(12) -0.0168(13)
C5 0.0343(12) 0.0602(16) 0.0530(15) -0.0143(12) 0.0043(11) -0.0260(12)
C8 0.0414(13) 0.0377(12) 0.0375(12) -0.0038(10) -0.0110(10) -0.0183(10)
C9 0.0624(17) 0.0597(16) 0.0478(15) -0.0074(13) -0.0171(13) -0.0330(14)
C6 0.0269(12) 0.0615(16) 0.0641(17) -0.0200(13) -0.0042(11) -0.0165(11)
C13 0.0377(12) 0.0366(12) 0.0353(12) -0.0049(9) -0.0092(10) -0.0129(10)
C7 0.0355(12) 0.0442(13) 0.0485(14) -0.0022(11) -0.0129(10) -0.0207(10)
N9 0.0428(13) 0.0639(15) 0.0731(17) -0.0231(13) -0.0166(12) -0.0050(11)
N10 0.0398(12) 0.0447(12) 0.0571(15) -0.0074(11) 0.0000(11) -0.0143(10)
N4 0.0281(10) 0.0457(12) 0.0591(13) -0.0173(10) -0.0024(9) -0.0146(9)

loop_
_atom_type_symbol
_atom_type_description
_atom_type_scat_dispersion_real
_atom_type_scat_dispersion_imag
_atom_type_scat_source
C C 0.0033 0.0016 'International Tables Vol C Tables 4.2.6.8 and 6.1.1.4'
H H 0.0000 0.0000 'International Tables Vol C Tables 4.2.6.8 and 6.1.1.4'
N N 0.0061 0.0033 'International Tables Vol C Tables 4.2.6.8 and 6.1.1.4'
O O 0.0106 0.0060 'International Tables Vol C Tables 4.2.6.8 and 6.1.1.4'
Zn Zn 0.2839 1.4301 'International Tables Vol C Tables 4.2.6.8 and 6.1.1.4'
S S 0.1246 0.1234 'International Tables Vol C Tables 4.2.6.8 and 6.1.1.4'

loop_
_geom_angle_atom_site_label_1
_geom_angle_atom_site_label_2
_geom_angle_atom_site_label_3
_geom_angle
_geom_angle_site_symmetry_1
_geom_angle_site_symmetry_3
_geom_angle_publ_flag
N6 N7 N8 168.4(12) . . ?
O2 S1 C18 107.6(2) . . ?
O2 S1 C17 102.8(2) . . ?
C18 S1 C17 98.2(3) . . ?
N6 N7A N8A 175.0(13) . . ?
O2 S1A C17 113.9(5) . . ?
O2 S1A C18 91.4(4) . . ?
C17 S1A C18 95.7(4) . . ?
N2 Zn1 O4 84.80(7) . . ?
N2 Zn1 O3 96.20(7) . . ?
O4 Zn1 O3 90.52(7) . . ?
N2 Zn1 O2 89.22(8) . . ?
O4 Zn1 O2 95.32(7) . . ?
O3 Zn1 O2 172.38(7) . . ?
N2 Zn1 N3 161.39(8) . . ?
O4 Zn1 N3 77.04(7) . . ?
O3 Zn1 N3 88.08(8) . . ?
O2 Zn1 N3 88.46(8) . . ?
N2 Zn1 N1 82.50(7) . . ?
O4 Zn1 N1 166.58(7) . . ?
O3 Zn1 N1 86.57(7) . . ?
O2 Zn1 N1 88.84(7) . . ?
N3 Zn1 N1 115.90(8) . . ?
N6 Zn2 N9 110.42(15) . . ?
N6 Zn2 O4 123.00(14) . . ?
N9 Zn2 O4 122.36(10) . . ?
N6 Zn2 N3 106.42(15) . . ?
N9 Zn2 N3 105.76(10) . . ?
O4 Zn2 N3 79.81(7) . . ?
N6 Zn2 O5 92.32(16) . . ?
N9 Zn2 O5 86.46(9) . . ?
O4 Zn2 O5 72.21(6) . . ?
N3 Zn2 O5 151.74(7) . . ?
O3 S2 C15 105.60(14) . . ?
O3 S2 C16 103.37(14) . . ?
C15 S2 C16 98.72(19) . . ?
C13 O4 Zn2 124.26(14) . . ?
C13 O4 Zn1 130.57(14) . . ?
Zn2 O4 Zn1 104.97(7) . . ?
S2 O3 Zn1 125.74(11) . . ?
S1 O2 Zn1 124.75(13) . . ?
S1A O2 Zn1 125.0(2) . . ?
C2 O1 C1 109.68(19) . . ?
C7 N2 C6 118.8(2) . . ?
C7 N2 Zn1 130.12(16) . . ?
C6 N2 Zn1 111.09(15) . . ?
N7 N6 Zn2 146.6(6) . . ?
N7A N6 Zn2 143.3(7) . . ?
C5 N1 C3 110.37(19) . . ?
C5 N1 C4 107.83(19) . . ?
C3 N1 C4 106.55(18) . . ?
C5 N1 Zn1 100.77(14) . . ?
C3 N1 Zn1 114.51(14) . . ?
C4 N1 Zn1 116.51(14) . . ?
N4 N3 Zn1 129.04(17) . . ?
N4 N3 Zn2 126.71(17) . . ?
Zn1 N3 Zn2 98.18(8) . . ?
C12 O5 C14 118.9(2) . . ?
C12 O5 Zn2 111.90(15) . . ?
C14 O5 Zn2 129.2(2) . . ?
C9 C10 C11 119.8(3) . . ?
C12 C11 C10 120.0(3) . . ?
N1 C4 C1 111.2(2) . . ?
N1 C3 C2 110.8(2) . . ?
O1 C2 C3 112.2(2) . . ?
C11 C12 O5 125.4(2) . . ?
C11 C12 C13 121.8(3) . . ?
O5 C12 C13 112.8(2) . . ?
O1 C1 C4 112.1(2) . . ?
N1 C5 C6 111.9(2) . . ?
C13 C8 C9 118.7(2) . . ?
C13 C8 C7 123.9(2) . . ?
C9 C8 C7 117.3(2) . . ?
C10 C9 C8 121.7(3) . . ?
N2 C6 C5 108.5(2) . . ?
O4 C13 C12 118.9(2) . . ?
O4 C13 C8 123.2(2) . . ?
C12 C13 C8 118.0(2) . . ?
N2 C7 C8 126.7(2) . . ?
N10 N9 Zn2 128.7(2) . . ?
N11 N10 N9 176.2(3) . . ?
N5 N4 N3 178.5(3) . . ?

loop_
_geom_bond_atom_site_label_1
_geom_bond_atom_site_label_2
_geom_bond_distance
_geom_bond_site_symmetry_2
_geom_bond_publ_flag
N7 N6 1.046(7) . ?
N7 N8 1.157(9) . ?
S1 O2 1.473(3) . ?
S1 C18 1.729(5) . ?
S1 C17 1.820(5) . ?
N7A N6 1.098(11) . ?
N7A N8A 1.114(12) . ?
S1A O2 1.537(6) . ?
S1A C17 1.544(8) . ?
S1A C18 2.047(10) . ?
Zn1 N2 2.0711(19) . ?
Zn1 O4 2.1159(16) . ?
Zn1 O3 2.1173(17) . ?
Zn1 O2 2.1460(18) . ?
Zn1 N3 2.146(2) . ?
Zn1 N1 2.2662(19) . ?
Zn2 N6 1.955(4) . ?
Zn2 N9 1.966(2) . ?
Zn2 O4 1.9790(16) . ?
Zn2 N3 2.153(2) . ?
Zn2 O5 2.361(2) . ?
S2 O3 1.5112(17) . ?
S2 C15 1.771(3) . ?
S2 C16 1.773(3) . ?
O4 C13 1.322(3) . ?
O1 C2 1.422(3) . ?
O1 C1 1.427(3) . ?
N2 C7 1.274(3) . ?
N2 C6 1.463(3) . ?
N11 N10 1.148(4) . ?
N1 C5 1.485(3) . ?
N1 C3 1.487(3) . ?
N1 C4 1.488(3) . ?
N3 N4 1.184(3) . ?
O5 C12 1.370(3) . ?
O5 C14 1.411(3) . ?
C10 C9 1.358(4) . ?
C10 C11 1.382(4) . ?
C11 C12 1.365(4) . ?
C4 C1 1.497(4) . ?
C3 C2 1.495(4) . ?
C12 C13 1.406(3) . ?
N5 N4 1.145(3) . ?
C5 C6 1.513(4) . ?
C8 C13 1.404(3) . ?
C8 C9 1.409(3) . ?
C8 C7 1.441(3) . ?
N9 N10 1.182(3) . ?
